data_2021340
loop_
_publ_author_name
'N'ait Ousidi, Abdellah'
'Ait Itto, Moulay Youssef'
'Auhmani, Aziz'
'Riahi, Abdelkhalek'
'Robert, Anthony'
'Auhmani, Abdelwahed'
'Daran, Jean-Claude'

_publ_section_title
;
 New polysubstituted monoterpenic thiazolidinones: synthesis,
 spectroscopic and crystal structure studies
;
_journal_coeditor_code YF3154
_journal_issue 12
_journal_name_full 'Acta Crystallographica Section C'
_journal_page_first
;
;
_journal_paper_doi 10.1107/S2053229618015802
_journal_volume 74
_journal_year 2018
_chemical_absolute_configuration ad
_chemical_formula_iupac 'C16 H24 N4 O S'
_chemical_formula_moiety 'C16 H24 N4 O S'
_chemical_formula_sum 'C16 H24 N4 O S'
_chemical_formula_weight 320.45
_chemical_name_systematic
(2<i>Z</i>,5<i>Z</i>)-5-[(Dimethylamino)methylidene]-2-{(<i>E</i>)-[(1<i>R</i>,4<i>R</i>)-1,7,7-trimethylbicyclo[2.2.1]heptan-2-ylidene]hydrazinylidene}thiazolidin-4-one
_space_group_crystal_system orthorhombic
_space_group_IT_number 19
_space_group_name_Hall 'P 2ac 2ab'
_space_group_name_H-M_alt 'P 21 21 21'
_symmetry_space_group_name_Hall 'P 2ac 2ab'
_symmetry_space_group_name_H-M 'P 21 21 21'
_atom_sites_solution_hydrogens mixed
_audit_creation_method SHELXL-2016/6
_cell_angle_alpha 90
_cell_angle_beta 90
_cell_angle_gamma 90
_cell_formula_units_Z 8
_cell_length_a 11.4988(8)
_cell_length_b 13.5379(11)
_cell_length_c 22.3107(16)
_cell_measurement_reflns_used 9991
_cell_measurement_temperature 173(2)
_cell_measurement_theta_max 28.57
_cell_measurement_theta_min 2.37
_cell_volume 3473.1(4)
_computing_cell_refinement
;
SAINT (Bruker, 2014)
;
_computing_data_collection
;
APEX2 (Bruker, 2014)
;
_computing_data_reduction
;
SAINT (Bruker, 2014)
;
_computing_molecular_graphics
;
ORTEPIII (Burnett & Johnson, 1996), ORTEP-3 for Windows (Farrugia,
2012)
and PLATON (Spek, 2009)
;
_computing_publication_material
;
SHELXL2014 (Sheldrick, 2015)
;
_computing_structure_refinement
;
SHELXL2014 (Sheldrick, 2015b)
;
_computing_structure_solution
;
SIR97 (Altomare <i>et al.</i>,  1999)
;
_diffrn_ambient_temperature 173(2)
_diffrn_measured_fraction_theta_full 0.999
_diffrn_measured_fraction_theta_max 0.996
_diffrn_measurement_device_type 'Bruker APEXII CCD'
_diffrn_measurement_method '\f and \w scans'
_diffrn_radiation_monochromator graphite
_diffrn_radiation_source 'fine-focus sealed tube'
_diffrn_radiation_type MoK\a
_diffrn_radiation_wavelength 0.71073
_diffrn_reflns_av_R_equivalents 0.0326
_diffrn_reflns_av_unetI/netI 0.0308
_diffrn_reflns_limit_h_max 15
_diffrn_reflns_limit_h_min -13
_diffrn_reflns_limit_k_max 18
_diffrn_reflns_limit_k_min -18
_diffrn_reflns_limit_l_max 30
_diffrn_reflns_limit_l_min -30
_diffrn_reflns_number 39147
_diffrn_reflns_theta_full 25.242
_diffrn_reflns_theta_max 28.811
_diffrn_reflns_theta_min 1.992
_exptl_absorpt_coefficient_mu 0.194
_exptl_absorpt_correction_T_max 0.7458
_exptl_absorpt_correction_T_min 0.7077
_exptl_absorpt_correction_type multi-scan
_exptl_absorpt_process_details
;
(SADABS; Sheldrick, 2015)
;
_exptl_crystal_colour colourless
_exptl_crystal_density_diffrn 1.226
_exptl_crystal_description box
_exptl_crystal_F_000 1376
_exptl_crystal_size_max 0.500
_exptl_crystal_size_mid 0.200
_exptl_crystal_size_min 0.130
_refine_diff_density_max 0.275
_refine_diff_density_min -0.210
_refine_ls_abs_structure_details
;
Flack <i>x</i> determined using 2988 quotients [(I+)-(I-)]/[(I+)+(I-)]
(Parsons <i>et al.</i>,  2013)
;
_refine_ls_abs_structure_Flack 0.00(2)
_refine_ls_extinction_method none
_refine_ls_goodness_of_fit_ref 1.026
_refine_ls_hydrogen_treatment mixed
_refine_ls_matrix_type full
_refine_ls_number_parameters 413
_refine_ls_number_reflns 9022
_refine_ls_number_restraints 0
_refine_ls_restrained_S_all 1.026
_refine_ls_R_factor_all 0.0516
_refine_ls_R_factor_gt 0.0400
_refine_ls_shift/su_max 0.002
_refine_ls_shift/su_mean 0.000
_refine_ls_structure_factor_coef Fsqd
_refine_ls_weighting_details 'w=1/[\s^2^(Fo^2^)+(0.0485P)^2^+0.6983P] where P=(Fo^2^+2Fc^2^)/3'
_refine_ls_weighting_scheme calc
_refine_ls_wR_factor_gt 0.0926
_refine_ls_wR_factor_ref 0.0991
_reflns_number_gt 7693
_reflns_number_total 9022
_reflns_threshold_expression 'I > 2\s(I)'
_cod_data_source_file yf3154sup1.cif
_cod_data_source_block 3
_cod_database_code 2021340
_shelx_space_group_comment
;
The symmetry employed for this shelxl refinement is uniquely defined
by the following loop, which should always be used as a source of
symmetry information in preference to the above space-group names.
They are only intended as comments.
;
_shelx_estimated_absorpt_t_min 0.909
_shelx_estimated_absorpt_t_max 0.975

loop_
_space_group_symop_operation_xyz
'x, y, z'
'-x+1/2, -y, z+1/2'
'-x, y+1/2, -z+1/2'
'x+1/2, -y+1/2, -z'

loop_
_atom_site_type_symbol
_atom_site_label
_atom_site_fract_x
_atom_site_fract_y
_atom_site_fract_z
_atom_site_U_iso_or_equiv
_atom_site_adp_type
_atom_site_calc_flag
_atom_site_occupancy
S S1'A 1.08659(5) 0.70562(4) 0.83031(2) 0.02920(13) Uani d 1
O O1A 0.84868(16) 0.66875(14) 0.70992(8) 0.0382(4) Uani d 1
N N11A 0.9274(2) 0.81791(16) 0.89028(9) 0.0351(5) Uani d 1
N N12A 1.01999(19) 0.81605(16) 0.93186(9) 0.0335(5) Uani d 1
N N3'A 0.87648(19) 0.75051(16) 0.79816(9) 0.0328(5) Uani d 1
H H3'A 0.804(3) 0.777(2) 0.7990(13) 0.039 Uiso d 1
N N52A 1.1905(2) 0.56671(16) 0.71302(9) 0.0357(5) Uani d 1
C C2'A 0.9536(2) 0.76653(18) 0.84416(10) 0.0292(5) Uani d 1
C C4'A 0.9131(2) 0.69016(18) 0.75243(9) 0.0301(5) Uani d 1
C C5'A 1.0313(2) 0.65877(18) 0.76165(10) 0.0289(5) Uani d 1
C C51A 1.0848(2) 0.60552(17) 0.71755(10) 0.0315(5) Uani d 1
H H51A 1.037150 0.594034 0.683480 0.038 Uiso calc 1
C C53A 1.2765(2) 0.5692(2) 0.76051(12) 0.0427(6) Uani d 1
H H53A 1.335114 0.619528 0.751369 0.064 Uiso calc 1
H H53B 1.314078 0.504459 0.763711 0.064 Uiso calc 1
H H53C 1.238363 0.585319 0.798567 0.064 Uiso calc 1
C C54A 1.2309(3) 0.5277(2) 0.65554(12) 0.0434(7) Uani d 1
H H54A 1.164824 0.521714 0.628008 0.065 Uiso calc 1
H H54B 1.266033 0.462533 0.661692 0.065 Uiso calc 1
H H54C 1.288779 0.572659 0.638405 0.065 Uiso calc 1
C C1A 1.0720(2) 0.84707(18) 1.03649(10) 0.0304(5) Uani d 1
C C2A 0.9924(2) 0.85193(17) 0.98259(10) 0.0272(5) Uani d 1
C C3A 0.8795(2) 0.8975(2) 1.00306(10) 0.0336(6) Uani d 1
H H3A1 0.812735 0.853044 0.995536 0.040 Uiso calc 1
H H3A2 0.865335 0.961889 0.983370 0.040 Uiso calc 1
C C4A 0.9031(2) 0.90982(19) 1.07083(10) 0.0344(5) Uani d 1
H H4A 0.850226 0.957642 1.091392 0.041 Uiso calc 1
C C5A 0.9033(3) 0.8066(2) 1.09801(11) 0.0479(7) Uani d 1
H H5A1 0.835270 0.767850 1.084354 0.057 Uiso calc 1
H H5A2 0.903323 0.809411 1.142349 0.057 Uiso calc 1
C C6A 1.0179(3) 0.7623(2) 1.07398(11) 0.0456(7) Uani d 1
H H6A1 1.002621 0.703604 1.048682 0.055 Uiso calc 1
H H6A2 1.070037 0.743025 1.107322 0.055 Uiso calc 1
C C7A 1.0323(2) 0.93912(18) 1.07211(10) 0.0298(5) Uani d 1
C C8A 1.1990(3) 0.8366(3) 1.02210(14) 0.0576(9) Uani d 1
H H8A1 1.210700 0.778393 0.996688 0.086 Uiso calc 1
H H8A2 1.243193 0.828857 1.059354 0.086 Uiso calc 1
H H8A3 1.225891 0.895696 1.000868 0.086 Uiso calc 1
C C9A 1.0578(3) 1.0365(2) 1.04000(13) 0.0472(7) Uani d 1
H H9A1 1.010187 1.089141 1.057507 0.071 Uiso calc 1
H H9A2 1.039207 1.029740 0.997321 0.071 Uiso calc 1
H H9A3 1.140285 1.052964 1.044572 0.071 Uiso calc 1
C C10A 1.0831(3) 0.9443(2) 1.13555(11) 0.0431(6) Uani d 1
H H10A 1.166916 0.956680 1.133195 0.065 Uiso calc 1
H H10B 1.069211 0.881549 1.156238 0.065 Uiso calc 1
H H10C 1.045554 0.998013 1.157765 0.065 Uiso calc 1
S S1'B 0.40653(6) 0.77974(4) 0.67351(2) 0.03167(14) Uani d 1
O O1B 0.64583(16) 0.81736(14) 0.79305(8) 0.0385(4) Uani d 1
N N11B 0.5684(2) 0.67568(18) 0.61071(9) 0.0413(6) Uani d 1
N N12B 0.4705(2) 0.66612(18) 0.57229(9) 0.0410(5) Uani d 1
N N3'B 0.6207(2) 0.74248(17) 0.70242(9) 0.0354(5) Uani d 1
H H3'B 0.695(3) 0.718(2) 0.7034(13) 0.042 Uiso d 1
N N52B 0.3027(2) 0.91422(16) 0.79228(10) 0.0369(5) Uani d 1
C C2'B 0.5417(2) 0.7247(2) 0.65725(10) 0.0329(5) Uani d 1
C C4'B 0.5823(2) 0.79727(18) 0.75012(9) 0.0305(5) Uani d 1
C C5'B 0.4623(2) 0.82584(18) 0.74221(10) 0.0293(5) Uani d 1
C C51B 0.4090(2) 0.87789(17) 0.78691(10) 0.0313(5) Uani d 1
H H51B 0.457471 0.890375 0.820543 0.038 Uiso calc 1
C C53B 0.2159(2) 0.9115(2) 0.74494(11) 0.0405(6) Uani d 1
H H53D 0.254062 0.919905 0.706006 0.061 Uiso calc 1
H H53E 0.159664 0.965029 0.751043 0.061 Uiso calc 1
H H53F 0.175322 0.847880 0.745858 0.061 Uiso calc 1
C C54B 0.2648(3) 0.9568(2) 0.84936(12) 0.0473(7) Uani d 1
H H54D 0.332332 0.966307 0.875514 0.071 Uiso calc 1
H H54E 0.209377 0.912057 0.868749 0.071 Uiso calc 1
H H54F 0.227235 1.020704 0.842024 0.071 Uiso calc 1
C C1B 0.4138(2) 0.60855(18) 0.47219(10) 0.0325(5) Uani d 1
C C2B 0.4995(2) 0.63107(18) 0.52138(10) 0.0292(5) Uani d 1
C C3B 0.6185(2) 0.6022(2) 0.49946(10) 0.0330(6) Uani d 1
H H3B1 0.653852 0.550745 0.525174 0.040 Uiso calc 1
H H3B2 0.671201 0.659889 0.497250 0.040 Uiso calc 1
C C4B 0.5893(2) 0.5622(2) 0.43705(11) 0.0382(6) Uani d 1
H H4B 0.656872 0.559107 0.408908 0.046 Uiso calc 1
C C5B 0.5282(2) 0.4636(2) 0.44726(15) 0.0493(7) Uani d 1
H H5B1 0.570578 0.422987 0.477009 0.059 Uiso calc 1
H H5B2 0.521238 0.425995 0.409380 0.059 Uiso calc 1
C C6B 0.4080(2) 0.49411(19) 0.47107(14) 0.0428(6) Uani d 1
H H6B1 0.394461 0.467236 0.511745 0.051 Uiso calc 1
H H6B2 0.345319 0.470834 0.444104 0.051 Uiso calc 1
C C7B 0.4900(2) 0.6300(2) 0.41649(10) 0.0360(6) Uani d 1
C C8B 0.2974(3) 0.6591(3) 0.47758(15) 0.0538(8) Uani d 1
H H8B1 0.260391 0.639809 0.515370 0.081 Uiso calc 1
H H8B2 0.247741 0.639514 0.443938 0.081 Uiso calc 1
H H8B3 0.308543 0.730874 0.476953 0.081 Uiso calc 1
C C9B 0.5251(3) 0.7389(3) 0.41185(16) 0.0642(10) Uani d 1
H H9B1 0.588167 0.745985 0.382598 0.096 Uiso calc 1
H H9B2 0.551652 0.762390 0.451095 0.096 Uiso calc 1
H H9B3 0.458018 0.778119 0.398891 0.096 Uiso calc 1
C C10B 0.4338(3) 0.5985(3) 0.35703(12) 0.0556(8) Uani d 1
H H10D 0.362471 0.636618 0.350543 0.083 Uiso calc 1
H H10E 0.414902 0.527924 0.358602 0.083 Uiso calc 1
H H10F 0.488142 0.610730 0.324024 0.083 Uiso calc 1

loop_
_atom_site_aniso_label
_atom_site_aniso_U_11
_atom_site_aniso_U_22
_atom_site_aniso_U_33
_atom_site_aniso_U_12
_atom_site_aniso_U_13
_atom_site_aniso_U_23
S1'A 0.0348(3) 0.0323(3) 0.0205(2) -0.0024(2) -0.0035(2) 0.0006(2)
O1A 0.0358(10) 0.0510(11) 0.0277(9) -0.0020(8) -0.0051(8) -0.0115(8)
N11A 0.0415(12) 0.0413(12) 0.0225(9) 0.0042(10) -0.0064(9) -0.0035(8)
N12A 0.0367(12) 0.0394(12) 0.0244(9) 0.0059(9) -0.0054(8) -0.0059(8)
N3'A 0.0356(12) 0.0412(12) 0.0215(9) 0.0023(9) -0.0049(9) -0.0062(8)
N52A 0.0400(12) 0.0378(12) 0.0293(10) 0.0028(9) 0.0002(9) -0.0033(9)
C2'A 0.0364(13) 0.0301(12) 0.0211(10) -0.0019(10) -0.0018(9) 0.0011(9)
C4'A 0.0348(12) 0.0343(12) 0.0214(10) -0.0052(11) 0.0000(10) -0.0012(8)
C5'A 0.0370(13) 0.0299(12) 0.0197(10) -0.0049(10) -0.0023(9) 0.0007(9)
C51A 0.0385(13) 0.0308(11) 0.0253(10) -0.0050(11) -0.0020(11) 0.0020(9)
C53A 0.0400(15) 0.0523(17) 0.0357(13) 0.0044(13) -0.0013(12) 0.0018(12)
C54A 0.0496(16) 0.0436(16) 0.0372(15) 0.0065(13) 0.0030(12) -0.0094(12)
C1A 0.0331(13) 0.0363(12) 0.0218(10) 0.0068(10) -0.0066(9) -0.0053(9)
C2A 0.0319(13) 0.0263(11) 0.0233(10) -0.0004(9) -0.0057(9) -0.0015(9)
C3A 0.0281(14) 0.0464(14) 0.0263(12) -0.0001(11) -0.0033(10) -0.0048(10)
C4A 0.0310(13) 0.0471(14) 0.0252(11) 0.0006(12) 0.0005(10) -0.0089(10)
C5A 0.0562(18) 0.0584(17) 0.0292(12) -0.0237(16) -0.0017(12) 0.0027(11)
C6A 0.077(2) 0.0292(14) 0.0300(13) -0.0013(13) -0.0172(14) -0.0014(10)
C7A 0.0319(12) 0.0309(12) 0.0266(11) -0.0029(10) -0.0052(9) -0.0048(9)
C8A 0.0391(17) 0.091(3) 0.0424(16) 0.0225(17) -0.0087(14) -0.0122(17)
C9A 0.0584(19) 0.0387(15) 0.0444(16) -0.0126(13) -0.0112(14) -0.0006(12)
C10A 0.0528(17) 0.0446(15) 0.0320(12) -0.0036(14) -0.0131(12) -0.0097(11)
S1'B 0.0363(3) 0.0342(3) 0.0245(3) -0.0002(3) -0.0040(3) -0.0021(2)
O1B 0.0377(10) 0.0513(11) 0.0266(8) -0.0007(8) -0.0039(8) -0.0105(8)
N11B 0.0394(13) 0.0574(14) 0.0271(10) 0.0077(11) -0.0074(10) -0.0121(10)
N12B 0.0395(12) 0.0559(15) 0.0276(10) 0.0081(11) -0.0047(9) -0.0099(10)
N3'B 0.0342(12) 0.0468(13) 0.0252(10) 0.0028(10) -0.0025(9) -0.0066(9)
N52B 0.0416(13) 0.0389(12) 0.0302(10) 0.0001(10) 0.0023(9) -0.0046(9)
C2'B 0.0361(13) 0.0394(13) 0.0232(11) 0.0004(11) -0.0007(10) -0.0016(10)
C4'B 0.0366(13) 0.0325(12) 0.0224(10) -0.0056(11) -0.0004(10) 0.0006(8)
C5'B 0.0364(13) 0.0298(12) 0.0216(10) -0.0053(10) -0.0027(10) 0.0006(9)
C51B 0.0384(13) 0.0290(11) 0.0267(11) -0.0034(11) -0.0023(11) 0.0006(9)
C53B 0.0374(14) 0.0482(16) 0.0360(14) 0.0020(12) -0.0017(11) 0.0053(12)
C54B 0.0535(18) 0.0491(17) 0.0391(15) 0.0078(15) 0.0051(13) -0.0113(13)
C1B 0.0275(12) 0.0402(13) 0.0297(11) 0.0040(11) -0.0048(10) -0.0059(10)
C2B 0.0294(13) 0.0327(12) 0.0256(11) -0.0003(10) -0.0012(10) -0.0047(9)
C3B 0.0283(14) 0.0404(14) 0.0302(12) -0.0037(10) -0.0038(10) -0.0067(10)
C4B 0.0277(12) 0.0556(16) 0.0312(12) 0.0002(12) 0.0012(11) -0.0142(11)
C5B 0.0398(15) 0.0415(16) 0.0666(19) 0.0059(13) -0.0185(14) -0.0179(14)
C6B 0.0338(14) 0.0387(14) 0.0559(17) -0.0102(12) -0.0122(13) 0.0010(12)
C7B 0.0421(14) 0.0411(14) 0.0248(11) -0.0029(11) -0.0051(10) -0.0029(10)
C8B 0.0373(17) 0.071(2) 0.0535(18) 0.0205(15) -0.0095(14) -0.0135(16)
C9B 0.079(2) 0.055(2) 0.058(2) -0.0194(18) -0.0142(18) 0.0209(16)
C10B 0.058(2) 0.080(2) 0.0288(13) 0.0059(17) -0.0116(13) -0.0105(14)

loop_
_atom_type_symbol
_atom_type_description
_atom_type_scat_dispersion_real
_atom_type_scat_dispersion_imag
_atom_type_scat_source
C C 0.0033 0.0016 'International Tables Vol C Tables 4.2.6.8 and 6.1.1.4'
H H 0.0000 0.0000 'International Tables Vol C Tables 4.2.6.8 and 6.1.1.4'
N N 0.0061 0.0033 'International Tables Vol C Tables 4.2.6.8 and 6.1.1.4'
O O 0.0106 0.0060 'International Tables Vol C Tables 4.2.6.8 and 6.1.1.4'
S S 0.1246 0.1234 'International Tables Vol C Tables 4.2.6.8 and 6.1.1.4'

loop_
_geom_angle_atom_site_label_1
_geom_angle_atom_site_label_2
_geom_angle_atom_site_label_3
_geom_angle
C2'A S1'A C5'A 90.44(12)
C2'A N11A N12A 110.0(2)
C2A N12A N11A 112.9(2)
C4'A N3'A C2'A 116.8(2)
C4'A N3'A H3'A 122.3(18)
C2'A N3'A H3'A 120.9(18)
C51A N52A C53A 124.0(2)
C51A N52A C54A 120.0(2)
C53A N52A C54A 115.6(2)
N11A C2'A N3'A 122.4(2)
N11A C2'A S1'A 126.82(19)
N3'A C2'A S1'A 110.78(17)
O1A C4'A N3'A 121.7(2)
O1A C4'A C5'A 127.3(2)
N3'A C4'A C5'A 111.1(2)
C51A C5'A C4'A 118.6(2)
C51A C5'A S1'A 130.4(2)
C4'A C5'A S1'A 110.85(17)
N52A C51A C5'A 132.5(2)
N52A C51A H51A 113.7
C5'A C51A H51A 113.7
N52A C53A H53A 109.5
N52A C53A H53B 109.5
H53A C53A H53B 109.5
N52A C53A H53C 109.5
H53A C53A H53C 109.5
H53B C53A H53C 109.5
N52A C54A H54A 109.5
N52A C54A H54B 109.5
H54A C54A H54B 109.5
N52A C54A H54C 109.5
H54A C54A H54C 109.5
H54B C54A H54C 109.5
C8A C1A C2A 115.0(2)
C8A C1A C7A 118.2(2)
C2A C1A C7A 101.23(19)
C8A C1A C6A 115.8(2)
C2A C1A C6A 102.6(2)
C7A C1A C6A 101.60(19)
N12A C2A C3A 129.9(2)
N12A C2A C1A 122.7(2)
C3A C2A C1A 107.32(19)
C2A C3A C4A 100.93(19)
C2A C3A H3A1 111.6
C4A C3A H3A1 111.6
C2A C3A H3A2 111.6
C4A C3A H3A2 111.6
H3A1 C3A H3A2 109.4
C5A C4A C7A 103.2(2)
C5A C4A C3A 106.9(2)
C7A C4A C3A 102.46(19)
C5A C4A H4A 114.3
C7A C4A H4A 114.3
C3A C4A H4A 114.3
C4A C5A C6A 102.7(2)
C4A C5A H5A1 111.2
C6A C5A H5A1 111.2
C4A C5A H5A2 111.2
C6A C5A H5A2 111.2
H5A1 C5A H5A2 109.1
C5A C6A C1A 104.0(2)
C5A C6A H6A1 111.0
C1A C6A H6A1 111.0
C5A C6A H6A2 111.0
C1A C6A H6A2 111.0
H6A1 C6A H6A2 109.0
C9A C7A C10A 108.7(2)
C9A C7A C4A 113.5(2)
C10A C7A C4A 113.4(2)
C9A C7A C1A 113.4(2)
C10A C7A C1A 113.5(2)
C4A C7A C1A 93.87(18)
C1A C8A H8A1 109.5
C1A C8A H8A2 109.5
H8A1 C8A H8A2 109.5
C1A C8A H8A3 109.5
H8A1 C8A H8A3 109.5
H8A2 C8A H8A3 109.5
C7A C9A H9A1 109.5
C7A C9A H9A2 109.5
H9A1 C9A H9A2 109.5
C7A C9A H9A3 109.5
H9A1 C9A H9A3 109.5
H9A2 C9A H9A3 109.5
C7A C10A H10A 109.5
C7A C10A H10B 109.5
H10A C10A H10B 109.5
C7A C10A H10C 109.5
H10A C10A H10C 109.5
H10B C10A H10C 109.5
C2'B S1'B C5'B 90.44(12)
C2'B N11B N12B 110.5(2)
C2B N12B N11B 111.3(2)
C4'B N3'B C2'B 116.8(2)
C4'B N3'B H3'B 118.3(19)
C2'B N3'B H3'B 124.9(19)
C51B N52B C53B 124.0(2)
C51B N52B C54B 120.0(2)
C53B N52B C54B 115.9(2)
N11B C2'B N3'B 122.0(2)
N11B C2'B S1'B 127.0(2)
N3'B C2'B S1'B 110.91(17)
O1B C4'B N3'B 122.1(2)
O1B C4'B C5'B 127.0(2)
N3'B C4'B C5'B 111.0(2)
C51B C5'B C4'B 118.5(2)
C51B C5'B S1'B 130.5(2)
C4'B C5'B S1'B 110.89(17)
N52B C51B C5'B 132.3(2)
N52B C51B H51B 113.9
C5'B C51B H51B 113.9
N52B C53B H53D 109.5
N52B C53B H53E 109.5
H53D C53B H53E 109.5
N52B C53B H53F 109.5
H53D C53B H53F 109.5
H53E C53B H53F 109.5
N52B C54B H54D 109.5
N52B C54B H54E 109.5
H54D C54B H54E 109.5
N52B C54B H54F 109.5
H54D C54B H54F 109.5
H54E C54B H54F 109.5
C2B C1B C8B 115.5(2)
C2B C1B C7B 100.14(19)
C8B C1B C7B 118.8(2)
C2B C1B C6B 104.0(2)
C8B C1B C6B 114.6(3)
C7B C1B C6B 101.5(2)
N12B C2B C3B 128.6(2)
N12B C2B C1B 123.6(2)
C3B C2B C1B 107.80(19)
C2B C3B C4B 100.9(2)
C2B C3B H3B1 111.6
C4B C3B H3B1 111.6
C2B C3B H3B2 111.6
C4B C3B H3B2 111.6
H3B1 C3B H3B2 109.4
C5B C4B C3B 105.9(2)
C5B C4B C7B 103.1(2)
C3B C4B C7B 102.9(2)
C5B C4B H4B 114.5
C3B C4B H4B 114.5
C7B C4B H4B 114.5
C4B C5B C6B 103.3(2)
C4B C5B H5B1 111.1
C6B C5B H5B1 111.1
C4B C5B H5B2 111.1
C6B C5B H5B2 111.1
H5B1 C5B H5B2 109.1
C5B C6B C1B 103.6(2)
C5B C6B H6B1 111.0
C1B C6B H6B1 111.0
C5B C6B H6B2 111.0
C1B C6B H6B2 111.0
H6B1 C6B H6B2 109.0
C9B C7B C4B 113.6(2)
C9B C7B C10B 108.7(2)
C4B C7B C10B 113.9(2)
C9B C7B C1B 112.6(2)
C4B C7B C1B 93.96(19)
C10B C7B C1B 113.7(2)
C1B C8B H8B1 109.5
C1B C8B H8B2 109.5
H8B1 C8B H8B2 109.5
C1B C8B H8B3 109.5
H8B1 C8B H8B3 109.5
H8B2 C8B H8B3 109.5
C7B C9B H9B1 109.5
C7B C9B H9B2 109.5
H9B1 C9B H9B2 109.5
C7B C9B H9B3 109.5
H9B1 C9B H9B3 109.5
H9B2 C9B H9B3 109.5
C7B C10B H10D 109.5
C7B C10B H10E 109.5
H10D C10B H10E 109.5
C7B C10B H10F 109.5
H10D C10B H10F 109.5
H10E C10B H10F 109.5

loop_
_geom_bond_atom_site_label_1
_geom_bond_atom_site_label_2
_geom_bond_distance
S1'A C2'A 1.765(3)
S1'A C5'A 1.776(2)
O1A C4'A 1.238(3)
N11A C2'A 1.278(3)
N11A N12A 1.412(3)
N12A C2A 1.272(3)
N3'A C4'A 1.373(3)
N3'A C2'A 1.373(3)
N3'A H3'A 0.91(3)
N52A C51A 1.327(3)
N52A C53A 1.450(3)
N52A C54A 1.463(3)
C4'A C5'A 1.439(4)
C5'A C51A 1.366(3)
C51A H51A 0.9500
C53A H53A 0.9800
C53A H53B 0.9800
C53A H53C 0.9800
C54A H54A 0.9800
C54A H54B 0.9800
C54A H54C 0.9800
C1A C8A 1.502(4)
C1A C2A 1.513(3)
C1A C7A 1.547(3)
C1A C6A 1.550(4)
C2A C3A 1.507(4)
C3A C4A 1.545(3)
C3A H3A1 0.9900
C3A H3A2 0.9900
C4A C5A 1.524(4)
C4A C7A 1.537(3)
C4A H4A 1.0000
C5A C6A 1.544(4)
C5A H5A1 0.9900
C5A H5A2 0.9900
C6A H6A1 0.9900
C6A H6A2 0.9900
C7A C9A 1.528(4)
C7A C10A 1.533(3)
C8A H8A1 0.9800
C8A H8A2 0.9800
C8A H8A3 0.9800
C9A H9A1 0.9800
C9A H9A2 0.9800
C9A H9A3 0.9800
C10A H10A 0.9800
C10A H10B 0.9800
C10A H10C 0.9800
S1'B C2'B 1.762(3)
S1'B C5'B 1.775(2)
O1B C4'B 1.235(3)
N11B C2'B 1.270(3)
N11B N12B 1.421(3)
N12B C2B 1.275(3)
N3'B C4'B 1.370(3)
N3'B C2'B 1.377(3)
N3'B H3'B 0.92(3)
N52B C51B 1.323(4)
N52B C53B 1.454(3)
N52B C54B 1.464(3)
C4'B C5'B 1.444(4)
C5'B C51B 1.366(3)
C51B H51B 0.9500
C53B H53D 0.9800
C53B H53E 0.9800
C53B H53F 0.9800
C54B H54D 0.9800
C54B H54E 0.9800
C54B H54F 0.9800
C1B C2B 1.506(3)
C1B C8B 1.507(4)
C1B C7B 1.549(4)
C1B C6B 1.551(3)
C2B C3B 1.504(4)
C3B C4B 1.531(3)
C3B H3B1 0.9900
C3B H3B2 0.9900
C4B C5B 1.525(4)
C4B C7B 1.535(4)
C4B H4B 1.0000
C5B C6B 1.538(4)
C5B H5B1 0.9900
C5B H5B2 0.9900
C6B H6B1 0.9900
C6B H6B2 0.9900
C7B C9B 1.532(4)
C7B C10B 1.536(3)
C8B H8B1 0.9800
C8B H8B2 0.9800
C8B H8B3 0.9800
C9B H9B1 0.9800
C9B H9B2 0.9800
C9B H9B3 0.9800
C10B H10D 0.9800
C10B H10E 0.9800
C10B H10F 0.9800

loop_
_geom_hbond_atom_site_label_D
_geom_hbond_atom_site_label_H
_geom_hbond_atom_site_label_A
_geom_hbond_site_symmetry_A
_geom_hbond_distance_DH
_geom_hbond_distance_HA
_geom_hbond_distance_DA
_geom_hbond_angle_DHA
N3'A H3'A O1B . 0.91(3) 1.90(3) 2.805(3) 171(3)
C53A H53A S1'B 1_655 0.98 2.90 3.759(3) 147.2
C53A H53C S1'A . 0.98 2.49 3.256(3) 134.9
C54A H54B O1B 3_746 0.98 2.43 3.381(3) 163.3
N3'B H3'B O1A . 0.92(3) 1.89(3) 2.810(3) 177(3)
C53B H53D S1'B . 0.98 2.68 3.245(3) 116.8
C53B H53F S1'A 1_455 0.98 2.88 3.689(3) 140.4
C54B H54F O1A 3_656 0.98 2.47 3.418(4) 161.5

_cod_database_fobs_code 2021340
